data_7021636
loop_
_publ_author_name
'Suresh, Paladugu'
'Radhakrishnan, Soumya'
'Naga Babu, Chatla'
'Sathyanarayana, Arruri'
'Sampath, Natarajan'
'Prabusankar, Ganesan'

_publ_section_title
;
 Luminescent imidazolium carboxylate supported aggregate and infinite
 coordination networks of copper and zinc.
;
_journal_issue 30
_journal_name_full 'Dalton transactions (Cambridge, England : 2003)'
_journal_page_first 10838
_journal_page_last 10846
_journal_paper_doi 10.1039/c3dt50675d
_journal_volume 42
_journal_year 2013
_chemical_formula_sum 'C32 H36 Cu N7 O9'
_chemical_formula_weight 726.22
_chemical_name_systematic
;
 ?
;
_space_group_IT_number 2
_symmetry_cell_setting triclinic
_symmetry_space_group_name_Hall '-P 1'
_symmetry_space_group_name_H-M 'P -1'
_atom_sites_solution_hydrogens geom
_atom_sites_solution_primary direct
_atom_sites_solution_secondary difmap
_audit_creation_method SHELXL-97
_cell_angle_alpha 78.556(5)
_cell_angle_beta 80.590(5)
_cell_angle_gamma 67.806(6)
_cell_formula_units_Z 2
_cell_length_a 11.5604(7)
_cell_length_b 12.3073(8)
_cell_length_c 13.3623(8)
_cell_measurement_reflns_used 7888
_cell_measurement_temperature 150
_cell_measurement_theta_max 70.84
_cell_measurement_theta_min 3.39
_cell_volume 1717.1(2)
_computing_cell_refinement
;
CrysAlisPro, Oxford Diffraction Ltd.,
Version 1.171.33.55
;
_computing_data_collection
;
CrysAlisPro, Oxford Diffraction Ltd.,
Version 1.171.33.55
;
_computing_data_reduction
;
CrysAlisPro, Oxford Diffraction Ltd.,
Version 1.171.33.55
;
_computing_molecular_graphics
;
ORTEP-3 (Farrugia, 1997); Diamond 3.2i (Brandenburg,1999)
;
_computing_publication_material 'MERCURY (Macrae et al., 2006)'
_computing_structure_refinement 'SHELXL-97 (Sheldrick, 1997)'
_computing_structure_solution 'SHELXS-97 (Sheldrick, 1997)'
_diffrn_ambient_temperature 150
_diffrn_measured_fraction_theta_full 0.979
_diffrn_measured_fraction_theta_max 0.979
_diffrn_measurement_device_type
;
Goniometer Xcalibur, detector: Ruby
Oxford Diffraction (2007). Oxford Diffraction Ltd.,
Xcalibur CCD system
;
_diffrn_measurement_method 'w\ scan'
_diffrn_radiation_monochromator graphite
_diffrn_radiation_source 'Enhance (Cu) X-ry Source'
_diffrn_radiation_type CuK\a
_diffrn_radiation_wavelength 1.54184
_diffrn_reflns_av_R_equivalents 0.0258
_diffrn_reflns_av_unetI/netI 0.0450
_diffrn_reflns_limit_h_max 14
_diffrn_reflns_limit_h_min -12
_diffrn_reflns_limit_k_max 14
_diffrn_reflns_limit_k_min -8
_diffrn_reflns_limit_l_max 16
_diffrn_reflns_limit_l_min -15
_diffrn_reflns_number 7888
_diffrn_reflns_theta_full 70.84
_diffrn_reflns_theta_max 70.84
_diffrn_reflns_theta_min 3.39
_exptl_absorpt_coefficient_mu 1.435
_exptl_absorpt_correction_T_max 0.7060
_exptl_absorpt_correction_T_min 0.595
_exptl_absorpt_correction_type refdelf
_exptl_absorpt_process_details
;
Parkin S,Moezzi B & Hope H, (1995) J. Appl. Cryst. 28, 53-56
Cubic fit to sin(theta)/lambda - 24 parameters
;
_exptl_crystal_colour 'Bluish green'
_exptl_crystal_density_diffrn 1.405
_exptl_crystal_density_method 'not measured'
_exptl_crystal_description Block
_exptl_crystal_F_000 756
_exptl_crystal_size_max 0.14
_exptl_crystal_size_mid 0.13
_exptl_crystal_size_min 0.12
_platon_squeeze_details
;
Approximately 8.3% of the unit cell volume comprises two 
disordered solvents which could not be modelled as discrete atomic sites.
We employed PLATON SQUEEZE to calculate the contribution to the diffraction
from the solvent region. SQUEEZE estimated a total count of 75 electrons 
per unit cell, which was assigned to be two nitrate ions per unit cell.

The final formula was calculated based on the elemental analysis data.
 
;
_refine_diff_density_max 1.434
_refine_diff_density_min -0.522
_refine_diff_density_rms 0.085
_refine_ls_extinction_method none
_refine_ls_goodness_of_fit_ref 1.046
_refine_ls_hydrogen_treatment constr
_refine_ls_matrix_type full
_refine_ls_number_parameters 445
_refine_ls_number_reflns 6472
_refine_ls_number_restraints 0
_refine_ls_restrained_S_all 1.046
_refine_ls_R_factor_all 0.0628
_refine_ls_R_factor_gt 0.0553
_refine_ls_shift/su_max 0.001
_refine_ls_shift/su_mean 0.000
_refine_ls_structure_factor_coef Fsqd
_refine_ls_weighting_details 'calc w=1/[\s^2^(Fo^2^)+(0.0858P)^2^+2.2347P] where P=(Fo^2^+2Fc^2^)/3'
_refine_ls_weighting_scheme calc
_refine_ls_wR_factor_gt 0.1601
_refine_ls_wR_factor_ref 0.1658
_reflns_number_gt 5494
_reflns_number_total 6472
_reflns_threshold_expression >2sigma(I)
_cod_data_source_file c3dt50675d.txt
_cod_data_source_block 4
_cod_original_cell_volume 1717.07(18)
_cod_original_sg_symbol_H-M P-1
_cod_database_code 7021636

loop_
_symmetry_equiv_pos_as_xyz
'x, y, z'
'-x, -y, -z'

loop_
_atom_site_label
_atom_site_type_symbol
_atom_site_fract_x
_atom_site_fract_y
_atom_site_fract_z
_atom_site_U_iso_or_equiv
_atom_site_adp_type
_atom_site_occupancy
_atom_site_symmetry_multiplicity
_atom_site_calc_flag
_atom_site_refinement_flags
Cu1 Cu 0.49525(4) 0.52218(4) 0.39885(3) 0.02517(15) Uani 1 1 d .
O1 O 0.3661(2) 0.67597(19) 0.42745(16) 0.0304(5) Uani 1 1 d .
O2 O 0.6299(2) 0.36406(19) 0.40104(16) 0.0301(5) Uani 1 1 d .
O3 O 0.6230(2) 0.5930(2) 0.39207(16) 0.0309(5) Uani 1 1 d .
O4 O 0.3681(2) 0.44638(19) 0.43669(16) 0.0301(5) Uani 1 1 d .
O5 O 0.4882(2) 0.5355(2) 0.23739(16) 0.0326(5) Uani 1 1 d .
O6 O 1.0701(3) 0.3127(3) 0.0329(2) 0.0664(9) Uani 1 1 d .
O7 O 0.0767(3) 0.3929(3) 0.3405(2) 0.0554(7) Uani 1 1 d .
O8 O -0.0596(3) 0.3719(3) 0.4662(2) 0.0606(8) Uani 1 1 d .
O9 O 0.0393(3) 0.2301(3) 0.3789(3) 0.0729(11) Uani 1 1 d .
N1 N 0.2078(2) 0.2978(2) 0.6376(2) 0.0291(5) Uani 1 1 d .
N2 N 0.2186(2) 0.1941(2) 0.7883(2) 0.0294(5) Uani 1 1 d .
N3 N 0.8398(2) 0.0040(2) 0.7112(2) 0.0307(6) Uani 1 1 d .
N4 N 0.8258(2) 0.1140(2) 0.5627(2) 0.0300(6) Uani 1 1 d .
N5 N 0.2970(3) 0.5629(3) 0.1892(2) 0.0356(6) Uani 1 1 d .
N6 N 0.8887(3) 0.3797(4) 0.1346(3) 0.0573(10) Uani 1 1 d .
N7 N 0.0185(3) 0.3321(3) 0.3955(2) 0.0380(6) Uani 1 1 d .
C1 C 0.3373(3) 0.4048(3) 0.5268(2) 0.0270(6) Uani 1 1 d .
C2 C 0.2439(3) 0.3431(3) 0.5328(2) 0.0310(7) Uani 1 1 d .
H2A H 0.1693 0.3987 0.5019 0.037 Uiso 1 1 calc R
H2B H 0.2807 0.2777 0.4935 0.037 Uiso 1 1 calc R
C3 C 0.0909(3) 0.3354(4) 0.6882(3) 0.0547(11) Uani 1 1 d .
H3 H 0.0197 0.3947 0.6627 0.066 Uiso 1 1 calc R
C4 C 0.0978(3) 0.2704(4) 0.7822(3) 0.0575(12) Uani 1 1 d .
H4 H 0.0320 0.2765 0.8337 0.069 Uiso 1 1 calc R
C5 C 0.2831(3) 0.2122(3) 0.6998(3) 0.0366(7) Uani 1 1 d .
H5 H 0.3680 0.1714 0.6836 0.044 Uiso 1 1 calc R
C6 C 0.2659(3) 0.1092(3) 0.8805(3) 0.0355(7) Uani 1 1 d .
H6A H 0.2316 0.0465 0.8915 0.043 Uiso 1 1 calc R
H6B H 0.2387 0.1496 0.9402 0.043 Uiso 1 1 calc R
C7 C 0.4075(3) 0.0561(3) 0.8675(2) 0.0313(7) Uani 1 1 d .
C8 C 0.4665(3) -0.0452(3) 0.8182(2) 0.0302(6) Uani 1 1 d .
C9 C 0.3968(4) -0.1031(3) 0.7830(3) 0.0400(8) Uani 1 1 d .
H9 H 0.3097 -0.0735 0.7937 0.048 Uiso 1 1 calc R
C10 C 0.4543(4) -0.1990(4) 0.7348(3) 0.0447(9) Uani 1 1 d .
H10 H 0.4069 -0.2350 0.7132 0.054 Uiso 1 1 calc R
C11 C 0.5876(4) -0.2451(3) 0.7170(3) 0.0445(9) Uani 1 1 d .
H11 H 0.6268 -0.3113 0.6839 0.053 Uiso 1 1 calc R
C12 C 0.6576(3) -0.1939(3) 0.7475(3) 0.0381(8) Uani 1 1 d .
H12 H 0.7445 -0.2253 0.7344 0.046 Uiso 1 1 calc R
C13 C 0.6016(3) -0.0919(3) 0.8000(2) 0.0316(7) Uani 1 1 d .
C14 C 0.6724(3) -0.0360(3) 0.8309(2) 0.0309(7) Uani 1 1 d .
C15 C 0.6132(3) 0.0643(3) 0.8808(2) 0.0321(7) Uani 1 1 d .
C16 C 0.6832(4) 0.1218(3) 0.9148(3) 0.0394(8) Uani 1 1 d .
H16 H 0.7703 0.0918 0.9042 0.047 Uiso 1 1 calc R
C17 C 0.6253(4) 0.2195(4) 0.9622(3) 0.0478(9) Uani 1 1 d .
H17 H 0.6728 0.2544 0.9851 0.057 Uiso 1 1 calc R
C18 C 0.4941(4) 0.2673(3) 0.9766(3) 0.0467(9) Uani 1 1 d .
H18 H 0.4555 0.3352 1.0077 0.056 Uiso 1 1 calc R
C19 C 0.4217(4) 0.2173(3) 0.9465(3) 0.0409(8) Uani 1 1 d .
H19 H 0.3347 0.2513 0.9570 0.049 Uiso 1 1 calc R
C20 C 0.4780(3) 0.1125(3) 0.8986(2) 0.0310(7) Uani 1 1 d .
C21 C 0.8121(3) -0.0760(3) 0.8027(3) 0.0357(7) Uani 1 1 d .
H21A H 0.8535 -0.0744 0.8596 0.043 Uiso 1 1 calc R
H21B H 0.8434 -0.1568 0.7879 0.043 Uiso 1 1 calc R
C22 C 0.9393(3) 0.0435(3) 0.6932(3) 0.0375(8) Uani 1 1 d .
H22 H 1.0011 0.0260 0.7367 0.045 Uiso 1 1 calc R
C23 C 0.9303(3) 0.1119(3) 0.6012(3) 0.0372(7) Uani 1 1 d .
H23 H 0.9846 0.1508 0.5692 0.045 Uiso 1 1 calc R
C24 C 0.7725(3) 0.0477(3) 0.6313(3) 0.0335(7) Uani 1 1 d .
H24 H 0.7004 0.0344 0.6243 0.040 Uiso 1 1 calc R
C25 C 0.7748(3) 0.1822(3) 0.4676(2) 0.0319(7) Uani 1 1 d .
H25A H 0.7420 0.1358 0.4373 0.038 Uiso 1 1 calc R
H25B H 0.8421 0.1968 0.4199 0.038 Uiso 1 1 calc R
C26 C 0.6705(3) 0.3010(3) 0.4827(2) 0.0267(6) Uani 1 1 d .
C27 C 0.4209(3) 0.5140(3) 0.1872(2) 0.0333(7) Uani 1 1 d .
H27 H 0.4612 0.4578 0.1435 0.040 Uiso 1 1 calc R
C28 C 0.2253(4) 0.5249(4) 0.1324(4) 0.0545(10) Uani 1 1 d .
H28A H 0.2819 0.4716 0.0875 0.082 Uiso 1 1 calc R
H28B H 0.1701 0.5929 0.0927 0.082 Uiso 1 1 calc R
H28C H 0.1769 0.4850 0.1796 0.082 Uiso 1 1 calc R
C29 C 0.2262(3) 0.6533(4) 0.2538(3) 0.0423(8) Uani 1 1 d .
H29A H 0.1888 0.6182 0.3147 0.063 Uiso 1 1 calc R
H29B H 0.1615 0.7150 0.2169 0.063 Uiso 1 1 calc R
H29C H 0.2815 0.6862 0.2723 0.063 Uiso 1 1 calc R
C30 C 0.8163(7) 0.4783(6) 0.1951(6) 0.100(2) Uani 1 1 d .
H30A H 0.8603 0.5322 0.1870 0.150 Uiso 1 1 calc R
H30B H 0.8070 0.4463 0.2663 0.150 Uiso 1 1 calc R
H30C H 0.7349 0.5197 0.1709 0.150 Uiso 1 1 calc R
C32 C 0.9960(5) 0.3836(6) 0.0837(4) 0.0759(15) Uani 1 1 d .
H32 H 1.0159 0.4490 0.0878 0.091 Uiso 1 1 calc R
C31 C 0.8356(9) 0.2911(7) 0.1507(5) 0.111(3) Uani 1 1 d .
H31A H 0.7562 0.3167 0.1912 0.166 Uiso 1 1 calc R
H31B H 0.8910 0.2191 0.1860 0.166 Uiso 1 1 calc R
H31C H 0.8233 0.2770 0.0857 0.166 Uiso 1 1 calc R

loop_
_atom_site_aniso_label
_atom_site_aniso_U_11
_atom_site_aniso_U_22
_atom_site_aniso_U_33
_atom_site_aniso_U_23
_atom_site_aniso_U_13
_atom_site_aniso_U_12
Cu1 0.0272(2) 0.0246(2) 0.0234(2) -0.00247(17) -0.00336(17) -0.00914(18)
O1 0.0329(11) 0.0270(11) 0.0280(11) -0.0047(8) -0.0034(9) -0.0064(9)
O2 0.0314(11) 0.0295(11) 0.0266(11) -0.0028(9) -0.0036(8) -0.0083(9)
O3 0.0339(11) 0.0333(12) 0.0280(11) -0.0027(9) -0.0043(9) -0.0153(9)
O4 0.0337(11) 0.0316(11) 0.0268(11) -0.0029(9) -0.0029(9) -0.0143(9)
O5 0.0315(11) 0.0419(13) 0.0232(10) -0.0020(9) -0.0035(8) -0.0128(10)
O6 0.0567(19) 0.063(2) 0.0550(18) -0.0115(15) 0.0118(15) 0.0011(16)
O7 0.0490(16) 0.0511(17) 0.0640(19) 0.0058(14) -0.0040(13) -0.0232(14)
O8 0.070(2) 0.0506(17) 0.0531(17) -0.0184(14) 0.0160(15) -0.0158(15)
O9 0.073(2) 0.0545(19) 0.093(3) -0.0351(18) 0.0406(19) -0.0325(17)
N1 0.0251(12) 0.0313(14) 0.0306(13) -0.0004(10) -0.0040(10) -0.0113(11)
N2 0.0250(12) 0.0300(13) 0.0300(13) -0.0011(11) -0.0014(10) -0.0085(11)
N3 0.0260(13) 0.0302(14) 0.0327(14) -0.0012(11) -0.0038(10) -0.0078(11)
N4 0.0282(13) 0.0268(13) 0.0313(14) -0.0009(10) -0.0026(10) -0.0075(11)
N5 0.0293(14) 0.0441(16) 0.0339(14) -0.0056(12) -0.0056(11) -0.0128(12)
N6 0.0297(16) 0.078(3) 0.048(2) 0.0091(18) -0.0003(14) -0.0119(16)
N7 0.0341(15) 0.0383(16) 0.0409(16) -0.0026(13) -0.0054(12) -0.0132(13)
C1 0.0247(14) 0.0240(14) 0.0296(15) -0.0046(12) -0.0028(11) -0.0054(12)
C2 0.0293(15) 0.0335(16) 0.0296(16) 0.0009(13) -0.0058(12) -0.0120(13)
C3 0.0246(17) 0.070(3) 0.047(2) 0.0123(19) 0.0009(15) -0.0029(17)
C4 0.0217(16) 0.078(3) 0.046(2) 0.016(2) 0.0026(15) -0.0016(18)
C5 0.0298(16) 0.0409(19) 0.0302(17) 0.0020(14) -0.0003(13) -0.0073(14)
C6 0.0325(17) 0.0389(18) 0.0295(16) 0.0022(14) 0.0000(13) -0.0115(14)
C7 0.0320(16) 0.0325(16) 0.0238(15) 0.0027(12) -0.0030(12) -0.0085(13)
C8 0.0327(16) 0.0330(16) 0.0248(15) 0.0006(12) -0.0042(12) -0.0134(13)
C9 0.045(2) 0.045(2) 0.0336(17) -0.0012(15) -0.0079(14) -0.0204(17)
C10 0.062(2) 0.050(2) 0.0350(18) -0.0030(16) -0.0099(17) -0.0331(19)
C11 0.065(2) 0.040(2) 0.0310(18) -0.0079(15) 0.0056(16) -0.0236(18)
C12 0.0401(18) 0.0332(17) 0.0366(18) -0.0058(14) 0.0057(14) -0.0114(15)
C13 0.0346(16) 0.0318(16) 0.0252(15) 0.0020(12) -0.0025(12) -0.0115(13)
C14 0.0328(16) 0.0299(16) 0.0259(15) 0.0048(12) -0.0041(12) -0.0105(13)
C15 0.0380(17) 0.0344(17) 0.0238(15) 0.0035(12) -0.0060(12) -0.0154(14)
C16 0.048(2) 0.043(2) 0.0311(17) 0.0028(14) -0.0073(14) -0.0224(16)
C17 0.077(3) 0.049(2) 0.0326(18) -0.0048(16) -0.0061(17) -0.041(2)
C18 0.070(3) 0.037(2) 0.0355(19) -0.0130(15) 0.0050(17) -0.0220(19)
C19 0.053(2) 0.0331(18) 0.0303(17) -0.0031(14) 0.0021(15) -0.0124(16)
C20 0.0401(17) 0.0290(16) 0.0207(14) 0.0018(12) -0.0028(12) -0.0114(13)
C21 0.0338(17) 0.0343(17) 0.0344(17) 0.0053(14) -0.0056(13) -0.0112(14)
C22 0.0276(16) 0.0387(18) 0.046(2) 0.0001(15) -0.0095(14) -0.0128(14)
C23 0.0297(16) 0.0408(19) 0.0427(19) -0.0003(15) -0.0046(14) -0.0169(14)
C24 0.0276(15) 0.0347(17) 0.0356(17) 0.0005(13) -0.0054(13) -0.0101(13)
C25 0.0322(16) 0.0315(16) 0.0272(15) -0.0031(12) -0.0014(12) -0.0072(13)
C26 0.0263(14) 0.0262(15) 0.0291(15) -0.0032(12) -0.0019(12) -0.0117(12)
C27 0.0327(16) 0.0406(18) 0.0252(15) -0.0037(13) -0.0054(12) -0.0111(14)
C28 0.039(2) 0.068(3) 0.063(3) -0.023(2) -0.0124(18) -0.017(2)
C29 0.0315(17) 0.053(2) 0.0378(19) -0.0089(16) -0.0046(14) -0.0088(16)
C30 0.117(5) 0.086(4) 0.100(5) -0.028(4) -0.036(4) -0.021(4)
C32 0.067(3) 0.087(4) 0.067(3) 0.010(3) -0.013(3) -0.027(3)
C31 0.190(8) 0.116(6) 0.068(4) -0.008(4) -0.002(4) -0.108(6)

loop_
_atom_type_symbol
_atom_type_description
_atom_type_scat_dispersion_real
_atom_type_scat_dispersion_imag
_atom_type_scat_source
C C 0.0181 0.0091 'International Tables Vol C Tables 4.2.6.8 and 6.1.1.4'
H H 0.0000 0.0000 'International Tables Vol C Tables 4.2.6.8 and 6.1.1.4'
Cu Cu -1.9646 0.5888 'International Tables Vol C Tables 4.2.6.8 and 6.1.1.4'
N N 0.0311 0.0180 'International Tables Vol C Tables 4.2.6.8 and 6.1.1.4'
O O 0.0492 0.0322 'International Tables Vol C Tables 4.2.6.8 and 6.1.1.4'

loop_
_geom_angle_atom_site_label_1
_geom_angle_atom_site_label_2
_geom_angle_atom_site_label_3
_geom_angle
_geom_angle_site_symmetry_1
_geom_angle_site_symmetry_3
O3 Cu1 O4 168.10(9) . .
O3 Cu1 O2 89.26(9) . .
O4 Cu1 O2 90.07(9) . .
O3 Cu1 O1 88.20(9) . .
O4 Cu1 O1 89.99(9) . .
O2 Cu1 O1 167.92(9) . .
O3 Cu1 O5 98.38(9) . .
O4 Cu1 O5 93.50(9) . .
O2 Cu1 O5 90.91(9) . .
O1 Cu1 O5 101.14(9) . .
O3 Cu1 Cu1 86.69(7) . 2_666
O4 Cu1 Cu1 81.42(6) . 2_666
O2 Cu1 Cu1 83.98(6) . 2_666
O1 Cu1 Cu1 84.09(6) . 2_666
O5 Cu1 Cu1 172.77(7) . 2_666
C26 O1 Cu1 122.0(2) 2_666 .
C26 O2 Cu1 122.3(2) . .
C1 O3 Cu1 119.5(2) 2_666 .
C1 O4 Cu1 124.9(2) . .
C27 O5 Cu1 132.9(2) . .
C5 N1 C3 108.3(3) . .
C5 N1 C2 125.8(3) . .
C3 N1 C2 125.9(3) . .
C5 N2 C4 107.9(3) . .
C5 N2 C6 127.5(3) . .
C4 N2 C6 124.6(3) . .
C24 N3 C22 108.7(3) . .
C24 N3 C21 124.7(3) . .
C22 N3 C21 126.6(3) . .
C24 N4 C23 108.3(3) . .
C24 N4 C25 124.6(3) . .
C23 N4 C25 127.0(3) . .
C27 N5 C29 120.6(3) . .
C27 N5 C28 122.3(3) . .
C29 N5 C28 117.1(3) . .
C32 N6 C31 130.8(6) . .
C32 N6 C30 116.3(5) . .
C31 N6 C30 112.5(5) . .
O8 N7 O9 119.6(3) . .
O8 N7 O7 120.6(3) . .
O9 N7 O7 119.8(3) . .
O3 C1 O4 127.4(3) 2_666 .
O3 C1 C2 118.8(3) 2_666 .
O4 C1 C2 113.7(3) . .
N1 C2 C1 112.8(3) . .
N1 C2 H2A 109.0 . .
C1 C2 H2A 109.0 . .
N1 C2 H2B 109.0 . .
C1 C2 H2B 109.0 . .
H2A C2 H2B 107.8 . .
C4 C3 N1 106.9(3) . .
C4 C3 H3 126.5 . .
N1 C3 H3 126.5 . .
C3 C4 N2 107.7(3) . .
C3 C4 H4 126.2 . .
N2 C4 H4 126.2 . .
N2 C5 N1 109.3(3) . .
N2 C5 H5 125.4 . .
N1 C5 H5 125.4 . .
N2 C6 C7 110.2(2) . .
N2 C6 H6A 109.6 . .
C7 C6 H6A 109.6 . .
N2 C6 H6B 109.6 . .
C7 C6 H6B 109.6 . .
H6A C6 H6B 108.1 . .
C20 C7 C8 121.1(3) . .
C20 C7 C6 119.6(3) . .
C8 C7 C6 119.2(3) . .
C7 C8 C9 122.5(3) . .
C7 C8 C13 119.3(3) . .
C9 C8 C13 118.2(3) . .
C10 C9 C8 121.9(4) . .
C10 C9 H9 119.1 . .
C8 C9 H9 119.1 . .
C9 C10 C11 119.9(3) . .
C9 C10 H10 120.1 . .
C11 C10 H10 120.1 . .
C12 C11 C10 120.9(4) . .
C12 C11 H11 119.6 . .
C10 C11 H11 119.6 . .
C11 C12 C13 121.7(3) . .
C11 C12 H12 119.1 . .
C13 C12 H12 119.1 . .
C14 C13 C12 122.8(3) . .
C14 C13 C8 119.8(3) . .
C12 C13 C8 117.5(3) . .
C13 C14 C15 120.6(3) . .
C13 C14 C21 120.2(3) . .
C15 C14 C21 118.9(3) . .
C14 C15 C16 121.8(3) . .
C14 C15 C20 120.1(3) . .
C16 C15 C20 118.1(3) . .
C17 C16 C15 121.6(4) . .
C17 C16 H16 119.2 . .
C15 C16 H16 119.2 . .
C16 C17 C18 119.9(3) . .
C16 C17 H17 120.0 . .
C18 C17 H17 120.0 . .
C19 C18 C17 121.7(4) . .
C19 C18 H18 119.1 . .
C17 C18 H18 119.1 . .
C18 C19 C20 120.6(4) . .
C18 C19 H19 119.7 . .
C20 C19 H19 119.7 . .
C7 C20 C19 122.9(3) . .
C7 C20 C15 119.0(3) . .
C19 C20 C15 118.1(3) . .
N3 C21 C14 109.3(3) . .
N3 C21 H21A 109.8 . .
C14 C21 H21A 109.8 . .
N3 C21 H21B 109.8 . .
C14 C21 H21B 109.8 . .
H21A C21 H21B 108.3 . .
C23 C22 N3 107.2(3) . .
C23 C22 H22 126.4 . .
N3 C22 H22 126.4 . .
C22 C23 N4 107.5(3) . .
C22 C23 H23 126.3 . .
N4 C23 H23 126.3 . .
N3 C24 N4 108.4(3) . .
N3 C24 H24 125.8 . .
N4 C24 H24 125.8 . .
N4 C25 C26 113.0(3) . .
N4 C25 H25A 109.0 . .
C26 C25 H25A 109.0 . .
N4 C25 H25B 109.0 . .
C26 C25 H25B 109.0 . .
H25A C25 H25B 107.8 . .
O2 C26 O1 127.5(3) . 2_666
O2 C26 C25 114.1(3) . .
O1 C26 C25 118.4(3) 2_666 .
O5 C27 N5 126.7(3) . .
O5 C27 H27 116.7 . .
N5 C27 H27 116.7 . .
N5 C28 H28A 109.5 . .
N5 C28 H28B 109.5 . .
H28A C28 H28B 109.5 . .
N5 C28 H28C 109.5 . .
H28A C28 H28C 109.5 . .
H28B C28 H28C 109.5 . .
N5 C29 H29A 109.5 . .
N5 C29 H29B 109.5 . .
H29A C29 H29B 109.5 . .
N5 C29 H29C 109.5 . .
H29A C29 H29C 109.5 . .
H29B C29 H29C 109.5 . .
N6 C30 H30A 109.5 . .
N6 C30 H30B 109.5 . .
H30A C30 H30B 109.5 . .
N6 C30 H30C 109.5 . .
H30A C30 H30C 109.5 . .
H30B C30 H30C 109.5 . .
O6 C32 N6 127.5(6) . .
O6 C32 H32 116.2 . .
N6 C32 H32 116.2 . .
N6 C31 H31A 109.5 . .
N6 C31 H31B 109.5 . .
H31A C31 H31B 109.5 . .
N6 C31 H31C 109.5 . .
H31A C31 H31C 109.5 . .
H31B C31 H31C 109.5 . .

loop_
_geom_bond_atom_site_label_1
_geom_bond_atom_site_label_2
_geom_bond_distance
_geom_bond_site_symmetry_2
Cu1 O3 1.961(2) .
Cu1 O4 1.973(2) .
Cu1 O2 1.979(2) .
Cu1 O1 1.981(2) .
Cu1 O5 2.144(2) .
Cu1 Cu1 2.6614(8) 2_666
O1 C26 1.257(4) 2_666
O2 C26 1.253(4) .
O3 C1 1.253(4) 2_666
O4 C1 1.261(4) .
O5 C27 1.233(4) .
O6 C32 1.199(7) .
O7 N7 1.246(4) .
O8 N7 1.232(4) .
O9 N7 1.243(4) .
N1 C5 1.324(4) .
N1 C3 1.361(4) .
N1 C2 1.457(4) .
N2 C5 1.318(4) .
N2 C4 1.362(4) .
N2 C6 1.479(4) .
N3 C24 1.328(4) .
N3 C22 1.379(4) .
N3 C21 1.484(4) .
N4 C24 1.335(4) .
N4 C23 1.378(4) .
N4 C25 1.454(4) .
N5 C27 1.325(4) .
N5 C29 1.453(5) .
N5 C28 1.457(5) .
N6 C32 1.326(6) .
N6 C31 1.408(7) .
N6 C30 1.492(8) .
C1 O3 1.253(4) 2_666
C1 C2 1.522(4) .
C2 H2A 0.9700 .
C2 H2B 0.9700 .
C3 C4 1.345(5) .
C3 H3 0.9300 .
C4 H4 0.9300 .
C5 H5 0.9300 .
C6 C7 1.510(4) .
C6 H6A 0.9700 .
C6 H6B 0.9700 .
C7 C20 1.404(5) .
C7 C8 1.411(5) .
C8 C9 1.437(5) .
C8 C13 1.443(5) .
C9 C10 1.349(6) .
C9 H9 0.9300 .
C10 C11 1.424(6) .
C10 H10 0.9300 .
C11 C12 1.346(5) .
C11 H11 0.9300 .
C12 C13 1.440(5) .
C12 H12 0.9300 .
C13 C14 1.401(5) .
C14 C15 1.405(5) .
C14 C21 1.506(4) .
C15 C16 1.429(5) .
C15 C20 1.444(5) .
C16 C17 1.360(6) .
C16 H16 0.9300 .
C17 C18 1.400(6) .
C17 H17 0.9300 .
C18 C19 1.357(6) .
C18 H18 0.9300 .
C19 C20 1.433(5) .
C19 H19 0.9300 .
C21 H21A 0.9700 .
C21 H21B 0.9700 .
C22 C23 1.340(5) .
C22 H22 0.9300 .
C23 H23 0.9300 .
C24 H24 0.9300 .
C25 C26 1.529(4) .
C25 H25A 0.9700 .
C25 H25B 0.9700 .
C26 O1 1.257(4) 2_666
C27 H27 0.9300 .
C28 H28A 0.9600 .
C28 H28B 0.9600 .
C28 H28C 0.9600 .
C29 H29A 0.9600 .
C29 H29B 0.9600 .
C29 H29C 0.9600 .
C30 H30A 0.9600 .
C30 H30B 0.9600 .
C30 H30C 0.9600 .
C32 H32 0.9300 .
C31 H31A 0.9600 .
C31 H31B 0.9600 .
C31 H31C 0.9600 .

loop_
_platon_squeeze_void_nr
_platon_squeeze_void_average_x
_platon_squeeze_void_average_y
_platon_squeeze_void_average_z
_platon_squeeze_void_volume
_platon_squeeze_void_count_electrons
_platon_squeeze_void_content
1 0.000 0.000 0.000 55 33 ' '
2 0.500 0.000 0.500 87 42 ' '
